data_7711834
loop_
_publ_author_name
'Dankert, Fabian'
'Gupta, Priyanka'
'Wellnitz, Tim'
'Baumann, Wolfgang'
'Hering-Junghans, Christian'

_publ_section_title
;
 Deoxygenation of chalcogen oxides EO2 (E = S, Se) with phospha-Wittig
 reagents
;
_journal_name_full 'Dalton Transactions'
_journal_paper_doi 10.1039/D2DT03703C
_journal_year 2022
_chemical_formula_moiety 'C36 H58 P2 Se'
_chemical_formula_sum 'C36 H58 P2 Se'
_chemical_formula_weight 631.72
_space_group_crystal_system monoclinic
_space_group_IT_number 15
_space_group_name_Hall '-C 2yc'
_space_group_name_H-M_alt 'C 1 2/c 1'
_atom_sites_solution_hydrogens geom
_atom_sites_solution_primary dual
_audit_creation_date 2021-09-15
_audit_creation_method
;
Olex2 1.3
(compiled 2020.11.12 svn.r5f609507 for OlexSys, GUI svn.r6226)
;
_audit_update_record
;
2022-11-22 deposited with the CCDC.	2022-11-23 downloaded from the CCDC.
;
_cell_angle_alpha 90
_cell_angle_beta 104.096(8)
_cell_angle_gamma 90
_cell_formula_units_Z 4
_cell_length_a 18.976(2)
_cell_length_b 9.1370(6)
_cell_length_c 20.677(2)
_cell_measurement_reflns_used 13200
_cell_measurement_temperature 150
_cell_measurement_theta_max 29.41
_cell_measurement_theta_min 1.97
_cell_volume 3477.1(6)
_computing_cell_refinement
;
X-Area Recipe 1.36.0.0 (STOE, 2020)
;
_computing_data_collection
;
X-Area WinXpose 2.0.22.0 (STOE, 2016)
;
_computing_data_reduction
;
X-Area Integrate 1.78.3.0 (STOE, 2020)
X-Area LANA 1.83.8.0 (STOE, 2020)
;
_computing_molecular_graphics 'Olex2 1.3 (Dolomanov et al., 2009)'
_computing_publication_material 'Olex2 1.3 (Dolomanov et al., 2009)'
_computing_structure_refinement 'SHELXL 2018/3 (Sheldrick, 2015)'
_computing_structure_solution 'SHELXT  (Sheldrick, 2015)'
_diffrn_ambient_temperature 150
_diffrn_detector 'image plate (34 cm diameter)'
_diffrn_detector_area_resol_mean 6.67
_diffrn_detector_type 'STOE Imaging Plate'
_diffrn_measured_fraction_theta_full 1.000
_diffrn_measured_fraction_theta_max 0.997
_diffrn_measurement_details
;
 330 frames, detector distance = 100 mm
;
_diffrn_measurement_device '2-circle diffractometer'
_diffrn_measurement_device_type 'STOE IPDS II'
_diffrn_measurement_method 'rotation method, \w scans'
_diffrn_radiation_collimation '0.5 mm diameter, monocapillary'
_diffrn_radiation_monochromator 'plane graphite'
_diffrn_radiation_polarisn_norm 0
_diffrn_radiation_probe x-ray
_diffrn_radiation_type 'Mo K\a'
_diffrn_radiation_wavelength 0.71073
_diffrn_reflns_av_R_equivalents 0.0793
_diffrn_reflns_av_unetI/netI 0.0590
_diffrn_reflns_Laue_measured_fraction_full 1.000
_diffrn_reflns_Laue_measured_fraction_max 0.997
_diffrn_reflns_limit_h_max 26
_diffrn_reflns_limit_h_min -26
_diffrn_reflns_limit_k_max 12
_diffrn_reflns_limit_k_min -11
_diffrn_reflns_limit_l_max 28
_diffrn_reflns_limit_l_min -28
_diffrn_reflns_number 29825
_diffrn_reflns_point_group_measured_fraction_full 1.000
_diffrn_reflns_point_group_measured_fraction_max 0.997
_diffrn_reflns_theta_full 25.242
_diffrn_reflns_theta_max 29.204
_diffrn_reflns_theta_min 2.031
_diffrn_source 'sealed X-ray tube, 12 x 0.4 mm long-fine focus'
_diffrn_source_current 30
_diffrn_source_power 1.500
_diffrn_source_voltage 50
_exptl_absorpt_coefficient_mu 1.194
_exptl_absorpt_correction_T_max 1.0000
_exptl_absorpt_correction_T_min 0.8123
_exptl_absorpt_correction_type multi-scan
_exptl_absorpt_process_details
;
STOE LANA, absorption correction by scaling of reflection intensities.
J. Koziskova, F. Hahn, J. Richter, J. Kozisek, "Comparison of different
absorption corrections on the model structure of tetrakis(\m~2~-acetato)-
diaqua-di-copper(II)", Acta Chimica Slovaca, vol. 9, no. 2, 2016, pp. 136 - 140.
;
_exptl_crystal_colour colourless
_exptl_crystal_colour_primary colourless
_exptl_crystal_density_diffrn 1.207
_exptl_crystal_density_method 'not measured'
_exptl_crystal_description needle
_exptl_crystal_F_000 1352
_exptl_crystal_size_max 0.34
_exptl_crystal_size_mid 0.11
_exptl_crystal_size_min 0.04
_refine_diff_density_max 0.547
_refine_diff_density_min -0.275
_refine_diff_density_rms 0.071
_refine_ls_extinction_method none
_refine_ls_goodness_of_fit_ref 0.891
_refine_ls_hydrogen_treatment constr
_refine_ls_matrix_type full
_refine_ls_number_parameters 186
_refine_ls_number_reflns 4704
_refine_ls_number_restraints 0
_refine_ls_restrained_S_all 0.891
_refine_ls_R_factor_all 0.0729
_refine_ls_R_factor_gt 0.0379
_refine_ls_shift/su_max 0.001
_refine_ls_shift/su_mean 0.000
_refine_ls_structure_factor_coef Fsqd
_refine_ls_weighting_details 'w=1/[\s^2^(Fo^2^)+(0.0536P)^2^] where P=(Fo^2^+2Fc^2^)/3'
_refine_ls_weighting_scheme calc
_refine_ls_wR_factor_gt 0.0838
_refine_ls_wR_factor_ref 0.0921
_reflns_d_resolution_high 0.728
_reflns_d_resolution_low 10.027
_reflns_Friedel_coverage 0.000
_reflns_limit_h_max 26
_reflns_limit_h_min -26
_reflns_limit_k_max 12
_reflns_limit_k_min -11
_reflns_limit_l_max 28
_reflns_limit_l_min -28
_reflns_number_gt 3024
_reflns_number_total 4704
_reflns_threshold_expression I>4u(I)
_cod_data_source_file d2dt03703c2.cif
_cod_data_source_block ks1540
_cod_database_code 7711834
_shelx_shelxl_version_number 2018/3
_shelx_space_group_comment
;
The symmetry employed for this shelxl refinement is uniquely defined
by the following loop, which should always be used as a source of
symmetry information in preference to the above space-group names.
They are only intended as comments.
;
_shelx_estimated_absorpt_t_max 0.954
_shelx_estimated_absorpt_t_min 0.687
_olex2_refinement_description
;
1. Fixed Uiso
 At 1.2 times of:
  All C(H) groups
 At 1.5 times of:
  All C(H,H,H) groups
2.a Aromatic/amide H refined with riding coordinates:
 C5(H5), C3(H3)
2.b Idealised Me refined as rotating group:
 C12(H12A,H12B,H12C), C14(H14A,H14B,H14C), C13(H13A,H13B,H13C), C18(H18A,H18B,
 H18C), C16(H16A,H16B,H16C), C10(H10A,H10B,H10C), C17(H17A,H17B,H17C), C9(H9A,
 H9B,H9C), C8(H8A,H8B,H8C)
;
_olex2_submission_special_instructions 'No special instructions were received'

loop_
_space_group_symop_operation_xyz
'x, y, z'
'-x, y, -z+1/2'
'x+1/2, y+1/2, z'
'-x+1/2, y+1/2, -z+1/2'
'-x, -y, -z'
'x, -y, z-1/2'
'-x+1/2, -y+1/2, -z'
'x+1/2, -y+1/2, z-1/2'

loop_
_atom_site_label
_atom_site_type_symbol
_atom_site_fract_x
_atom_site_fract_y
_atom_site_fract_z
_atom_site_U_iso_or_equiv
_atom_site_adp_type
_atom_site_occupancy
_atom_site_site_symmetry_order
_atom_site_calc_flag
_atom_site_refinement_flags_posn
_atom_site_refinement_flags_adp
_atom_site_refinement_flags_occupancy
_atom_site_disorder_assembly
_atom_site_disorder_group
Se1 Se 0.500000 0.54409(3) 0.750000 0.03838(11) Uani 1 2 d S T P . .
P1 P 0.43936(3) 0.32940(5) 0.74333(2) 0.02361(12) Uani 1 1 d . . . . .
C1 C 0.39901(10) 0.32235(19) 0.65078(9) 0.0215(4) Uani 1 1 d . . . . .
C6 C 0.42060(10) 0.22439(19) 0.60582(9) 0.0228(4) Uani 1 1 d . . . . .
C2 C 0.34999(10) 0.43802(19) 0.62316(9) 0.0226(4) Uani 1 1 d . . . . .
C4 C 0.37600(11) 0.3964(2) 0.51438(9) 0.0242(4) Uani 1 1 d . . . . .
C5 C 0.40982(11) 0.2673(2) 0.53908(10) 0.0247(4) Uani 1 1 d . . . . .
H5 H 0.426262 0.205894 0.510018 0.030 Uiso 1 1 calc R U . . .
C3 C 0.34345(11) 0.4744(2) 0.55706(10) 0.0250(4) Uani 1 1 d . . . . .
H3 H 0.315632 0.555842 0.540134 0.030 Uiso 1 1 calc R U . . .
C11 C 0.44828(11) 0.06643(19) 0.62265(10) 0.0252(4) Uani 1 1 d . . . . .
C12 C 0.53051(11) 0.0550(2) 0.63078(11) 0.0290(4) Uani 1 1 d . . . . .
H12A H 0.542118 0.081024 0.589601 0.044 Uiso 1 1 calc R U . . .
H12B H 0.546017 -0.043608 0.642464 0.044 Uiso 1 1 calc R U . . .
H12C H 0.554938 0.120321 0.665382 0.044 Uiso 1 1 calc R U . . .
C7 C 0.29722(11) 0.5181(2) 0.65894(10) 0.0270(4) Uani 1 1 d . . . . .
C15 C 0.36693(11) 0.4477(2) 0.44217(10) 0.0289(4) Uani 1 1 d . . . . .
C14 C 0.42514(12) 0.0078(2) 0.68384(10) 0.0286(4) Uani 1 1 d . . . . .
H14A H 0.445406 0.068392 0.721726 0.043 Uiso 1 1 calc R U . . .
H14B H 0.442418 -0.090685 0.692777 0.043 Uiso 1 1 calc R U . . .
H14C H 0.373097 0.008913 0.675317 0.043 Uiso 1 1 calc R U . . .
C13 C 0.41240(12) -0.0376(2) 0.56498(11) 0.0322(5) Uani 1 1 d . . . . .
H13A H 0.360644 -0.024834 0.554476 0.048 Uiso 1 1 calc R U . . .
H13B H 0.424132 -0.137127 0.578283 0.048 Uiso 1 1 calc R U . . .
H13C H 0.430170 -0.015544 0.526408 0.048 Uiso 1 1 calc R U . . .
C18 C 0.28614(13) 0.4484(3) 0.40689(11) 0.0402(5) Uani 1 1 d . . . . .
H18A H 0.265784 0.353568 0.410862 0.060 Uiso 1 1 calc R U . . .
H18B H 0.280410 0.471462 0.360607 0.060 Uiso 1 1 calc R U . . .
H18C H 0.261496 0.520467 0.427062 0.060 Uiso 1 1 calc R U . . .
C16 C 0.39736(14) 0.6024(3) 0.44163(12) 0.0434(6) Uani 1 1 d . . . . .
H16A H 0.372553 0.667158 0.465232 0.065 Uiso 1 1 calc R U . . .
H16B H 0.390336 0.635282 0.396409 0.065 Uiso 1 1 calc R U . . .
H16C H 0.448325 0.602005 0.462922 0.065 Uiso 1 1 calc R U . . .
C10 C 0.27916(14) 0.4288(3) 0.71520(12) 0.0462(6) Uani 1 1 d . . . . .
H10A H 0.267436 0.330332 0.700269 0.069 Uiso 1 1 calc R U . . .
H10B H 0.238350 0.471996 0.727815 0.069 Uiso 1 1 calc R U . . .
H10C H 0.320338 0.428076 0.752902 0.069 Uiso 1 1 calc R U . . .
C17 C 0.40634(15) 0.3475(3) 0.40302(11) 0.0460(6) Uani 1 1 d . . . . .
H17A H 0.457084 0.343812 0.424971 0.069 Uiso 1 1 calc R U . . .
H17B H 0.400491 0.385015 0.358662 0.069 Uiso 1 1 calc R U . . .
H17C H 0.386116 0.250767 0.400895 0.069 Uiso 1 1 calc R U . . .
C9 C 0.22353(13) 0.5384(3) 0.60793(12) 0.0446(6) Uani 1 1 d . . . . .
H9A H 0.228632 0.609477 0.575163 0.067 Uiso 1 1 calc R U . . .
H9B H 0.187922 0.571750 0.630541 0.067 Uiso 1 1 calc R U . . .
H9C H 0.208225 0.446771 0.586379 0.067 Uiso 1 1 calc R U . . .
C8 C 0.32385(15) 0.6694(3) 0.68359(17) 0.0613(9) Uani 1 1 d . . . . .
H8A H 0.366986 0.660695 0.719048 0.092 Uiso 1 1 calc R U . . .
H8B H 0.286862 0.718821 0.699707 0.092 Uiso 1 1 calc R U . . .
H8C H 0.334562 0.724465 0.647603 0.092 Uiso 1 1 calc R U . . .

loop_
_atom_site_aniso_label
_atom_site_aniso_U_11
_atom_site_aniso_U_22
_atom_site_aniso_U_33
_atom_site_aniso_U_23
_atom_site_aniso_U_13
_atom_site_aniso_U_12
Se1 0.0454(2) 0.02251(14) 0.03658(19) 0.000 -0.01054(14) 0.000
P1 0.0246(3) 0.0267(3) 0.0197(2) 0.00114(19) 0.0057(2) 0.0022(2)
C1 0.0204(10) 0.0233(9) 0.0208(9) 0.0008(7) 0.0053(7) -0.0027(7)
C6 0.0193(10) 0.0246(9) 0.0240(10) 0.0001(8) 0.0044(8) -0.0006(7)
C2 0.0206(9) 0.0236(9) 0.0235(9) -0.0014(7) 0.0051(7) -0.0010(8)
C4 0.0215(10) 0.0295(9) 0.0213(9) 0.0004(8) 0.0047(8) -0.0020(8)
C5 0.0233(10) 0.0277(9) 0.0241(10) -0.0043(8) 0.0078(8) 0.0008(8)
C3 0.0241(10) 0.0235(9) 0.0263(10) 0.0014(8) 0.0044(8) 0.0034(8)
C11 0.0259(10) 0.0238(9) 0.0246(10) -0.0030(7) 0.0039(8) 0.0017(8)
C12 0.0281(11) 0.0265(9) 0.0320(11) -0.0029(8) 0.0062(8) 0.0033(9)
C7 0.0242(11) 0.0276(10) 0.0300(11) -0.0023(8) 0.0080(8) 0.0026(8)
C15 0.0297(11) 0.0353(10) 0.0218(10) 0.0038(8) 0.0069(8) 0.0037(9)
C14 0.0314(12) 0.0238(9) 0.0296(11) 0.0014(8) 0.0055(9) 0.0002(8)
C13 0.0355(12) 0.0271(9) 0.0320(11) -0.0057(9) 0.0042(9) -0.0018(9)
C18 0.0372(13) 0.0530(14) 0.0280(11) 0.0025(10) 0.0032(9) 0.0000(11)
C16 0.0473(15) 0.0455(13) 0.0369(13) 0.0104(11) 0.0097(11) -0.0074(11)
C10 0.0397(14) 0.0677(17) 0.0384(13) 0.0149(12) 0.0235(11) 0.0200(13)
C17 0.0556(17) 0.0604(15) 0.0256(12) 0.0092(11) 0.0167(11) 0.0178(13)
C9 0.0287(12) 0.0653(16) 0.0415(14) 0.0082(12) 0.0117(10) 0.0153(12)
C8 0.0453(16) 0.0432(14) 0.103(2) -0.0394(15) 0.0332(16) -0.0053(12)

loop_
_atom_type_symbol
_atom_type_description
_atom_type_scat_dispersion_real
_atom_type_scat_dispersion_imag
_atom_type_scat_source
C C 0.0033 0.0016 'International Tables Vol C Tables 4.2.6.8 and 6.1.1.4'
H H 0.0000 0.0000 'International Tables Vol C Tables 4.2.6.8 and 6.1.1.4'
P P 0.1023 0.0942 'International Tables Vol C Tables 4.2.6.8 and 6.1.1.4'
Se Se -0.0929 2.2259 'International Tables Vol C Tables 4.2.6.8 and 6.1.1.4'

loop_
_geom_angle_atom_site_label_1
_geom_angle_atom_site_label_2
_geom_angle_atom_site_label_3
_geom_angle
_geom_angle_site_symmetry_1
_geom_angle_site_symmetry_3
_geom_angle_publ_flag
P1 Se1 P1 59.67(3) 2_656 . ?
P1 P1 Se1 60.165(14) 2_656 . ?
C1 P1 Se1 99.60(6) . . ?
C1 P1 P1 106.00(6) . 2_656 ?
C6 C1 P1 125.19(14) . . ?
C6 C1 C2 117.84(17) . . ?
C2 C1 P1 116.39(13) . . ?
C1 C6 C11 125.24(17) . . ?
C5 C6 C1 118.15(16) . . ?
C5 C6 C11 116.31(16) . . ?
C1 C2 C7 125.83(16) . . ?
C3 C2 C1 117.71(16) . . ?
C3 C2 C7 116.19(16) . . ?
C5 C4 C3 116.22(17) . . ?
C5 C4 C15 123.60(17) . . ?
C3 C4 C15 119.92(17) . . ?
C6 C5 H5 118.4 . . ?
C4 C5 C6 123.17(17) . . ?
C4 C5 H5 118.4 . . ?
C2 C3 C4 123.86(17) . . ?
C2 C3 H3 118.1 . . ?
C4 C3 H3 118.1 . . ?
C6 C11 C13 109.79(16) . . ?
C12 C11 C6 111.69(15) . . ?
C12 C11 C14 111.98(17) . . ?
C12 C11 C13 106.73(16) . . ?
C14 C11 C6 111.23(15) . . ?
C14 C11 C13 105.09(16) . . ?
C11 C12 H12A 109.5 . . ?
C11 C12 H12B 109.5 . . ?
C11 C12 H12C 109.5 . . ?
H12A C12 H12B 109.5 . . ?
H12A C12 H12C 109.5 . . ?
H12B C12 H12C 109.5 . . ?
C10 C7 C2 113.51(16) . . ?
C10 C7 C9 104.53(18) . . ?
C9 C7 C2 108.11(17) . . ?
C8 C7 C2 112.70(18) . . ?
C8 C7 C10 110.4(2) . . ?
C8 C7 C9 107.0(2) . . ?
C18 C15 C4 109.10(17) . . ?
C18 C15 C17 108.17(18) . . ?
C16 C15 C4 109.69(17) . . ?
C16 C15 C18 109.26(18) . . ?
C16 C15 C17 108.38(18) . . ?
C17 C15 C4 112.19(17) . . ?
C11 C14 H14A 109.5 . . ?
C11 C14 H14B 109.5 . . ?
C11 C14 H14C 109.5 . . ?
H14A C14 H14B 109.5 . . ?
H14A C14 H14C 109.5 . . ?
H14B C14 H14C 109.5 . . ?
C11 C13 H13A 109.5 . . ?
C11 C13 H13B 109.5 . . ?
C11 C13 H13C 109.5 . . ?
H13A C13 H13B 109.5 . . ?
H13A C13 H13C 109.5 . . ?
H13B C13 H13C 109.5 . . ?
C15 C18 H18A 109.5 . . ?
C15 C18 H18B 109.5 . . ?
C15 C18 H18C 109.5 . . ?
H18A C18 H18B 109.5 . . ?
H18A C18 H18C 109.5 . . ?
H18B C18 H18C 109.5 . . ?
C15 C16 H16A 109.5 . . ?
C15 C16 H16B 109.5 . . ?
C15 C16 H16C 109.5 . . ?
H16A C16 H16B 109.5 . . ?
H16A C16 H16C 109.5 . . ?
H16B C16 H16C 109.5 . . ?
C7 C10 H10A 109.5 . . ?
C7 C10 H10B 109.5 . . ?
C7 C10 H10C 109.5 . . ?
H10A C10 H10B 109.5 . . ?
H10A C10 H10C 109.5 . . ?
H10B C10 H10C 109.5 . . ?
C15 C17 H17A 109.5 . . ?
C15 C17 H17B 109.5 . . ?
C15 C17 H17C 109.5 . . ?
H17A C17 H17B 109.5 . . ?
H17A C17 H17C 109.5 . . ?
H17B C17 H17C 109.5 . . ?
C7 C9 H9A 109.5 . . ?
C7 C9 H9B 109.5 . . ?
C7 C9 H9C 109.5 . . ?
H9A C9 H9B 109.5 . . ?
H9A C9 H9C 109.5 . . ?
H9B C9 H9C 109.5 . . ?
C7 C8 H8A 109.5 . . ?
C7 C8 H8B 109.5 . . ?
C7 C8 H8C 109.5 . . ?
H8A C8 H8B 109.5 . . ?
H8A C8 H8C 109.5 . . ?
H8B C8 H8C 109.5 . . ?

loop_
_geom_bond_atom_site_label_1
_geom_bond_atom_site_label_2
_geom_bond_distance
_geom_bond_site_symmetry_2
_geom_bond_publ_flag
Se1 P1 2.2613(6) 2_656 ?
Se1 P1 2.2614(6) . ?
P1 P1 2.2500(11) 2_656 ?
P1 C1 1.8810(19) . ?
C1 C6 1.421(3) . ?
C1 C2 1.432(3) . ?
C6 C5 1.401(3) . ?
C6 C11 1.546(2) . ?
C2 C3 1.383(3) . ?
C2 C7 1.564(3) . ?
C4 C5 1.379(3) . ?
C4 C3 1.391(3) . ?
C4 C15 1.534(3) . ?
C5 H5 0.9300 . ?
C3 H3 0.9300 . ?
C11 C12 1.532(3) . ?
C11 C14 1.533(3) . ?
C11 C13 1.547(3) . ?
C12 H12A 0.9600 . ?
C12 H12B 0.9600 . ?
C12 H12C 0.9600 . ?
C7 C10 1.526(3) . ?
C7 C9 1.544(3) . ?
C7 C8 1.517(3) . ?
C15 C18 1.529(3) . ?
C15 C16 1.528(3) . ?
C15 C17 1.532(3) . ?
C14 H14A 0.9600 . ?
C14 H14B 0.9600 . ?
C14 H14C 0.9600 . ?
C13 H13A 0.9600 . ?
C13 H13B 0.9600 . ?
C13 H13C 0.9600 . ?
C18 H18A 0.9600 . ?
C18 H18B 0.9600 . ?
C18 H18C 0.9600 . ?
C16 H16A 0.9600 . ?
C16 H16B 0.9600 . ?
C16 H16C 0.9600 . ?
C10 H10A 0.9600 . ?
C10 H10B 0.9600 . ?
C10 H10C 0.9600 . ?
C17 H17A 0.9600 . ?
C17 H17B 0.9600 . ?
C17 H17C 0.9600 . ?
C9 H9A 0.9600 . ?
C9 H9B 0.9600 . ?
C9 H9C 0.9600 . ?
C8 H8A 0.9600 . ?
C8 H8B 0.9600 . ?
C8 H8C 0.9600 . ?

loop_
_geom_torsion_atom_site_label_1
_geom_torsion_atom_site_label_2
_geom_torsion_atom_site_label_3
_geom_torsion_atom_site_label_4
_geom_torsion
_geom_torsion_site_symmetry_1
_geom_torsion_site_symmetry_2
_geom_torsion_site_symmetry_3
_geom_torsion_site_symmetry_4
_geom_torsion_publ_flag
Se1 P1 C1 C6 109.34(15) . . . . ?
Se1 P1 C1 C2 -61.71(14) . . . . ?
P1 P1 C1 C6 47.79(16) 2_656 . . . ?
P1 P1 C1 C2 -123.26(13) 2_656 . . . ?
P1 C1 C6 C5 -153.73(15) . . . . ?
P1 C1 C6 C11 32.7(3) . . . . ?
P1 C1 C2 C3 153.08(15) . . . . ?
P1 C1 C2 C7 -33.1(2) . . . . ?
C1 C6 C5 C4 -3.4(3) . . . . ?
C1 C6 C11 C12 -105.8(2) . . . . ?
C1 C6 C11 C14 20.1(3) . . . . ?
C1 C6 C11 C13 136.04(19) . . . . ?
C1 C2 C3 C4 6.5(3) . . . . ?
C1 C2 C7 C10 -22.4(3) . . . . ?
C1 C2 C7 C9 -137.9(2) . . . . ?
C1 C2 C7 C8 104.1(2) . . . . ?
C6 C1 C2 C3 -18.6(3) . . . . ?
C6 C1 C2 C7 155.17(18) . . . . ?
C2 C1 C6 C5 17.2(3) . . . . ?
C2 C1 C6 C11 -156.33(18) . . . . ?
C5 C6 C11 C12 80.6(2) . . . . ?
C5 C6 C11 C14 -153.48(17) . . . . ?
C5 C6 C11 C13 -37.6(2) . . . . ?
C5 C4 C3 C2 7.1(3) . . . . ?
C5 C4 C15 C18 114.1(2) . . . . ?
C5 C4 C15 C16 -126.3(2) . . . . ?
C5 C4 C15 C17 -5.8(3) . . . . ?
C3 C2 C7 C10 151.5(2) . . . . ?
C3 C2 C7 C9 36.0(2) . . . . ?
C3 C2 C7 C8 -82.0(2) . . . . ?
C3 C4 C5 C6 -8.7(3) . . . . ?
C3 C4 C15 C18 -59.9(2) . . . . ?
C3 C4 C15 C16 59.8(2) . . . . ?
C3 C4 C15 C17 -179.7(2) . . . . ?
C11 C6 C5 C4 170.68(18) . . . . ?
C7 C2 C3 C4 -167.88(18) . . . . ?
C15 C4 C5 C6 177.17(18) . . . . ?
C15 C4 C3 C2 -178.55(19) . . . . ?
